data_7209219
loop_
_publ_author_name
'Zhai, Fupeng'
'Zheng, Qingshu'
'Chen, Zhenxia'
'Ling, Yun'
'Liu, Xiaofeng'
'Weng, Linhong'
'Zhou, Yaming'

_publ_section_title
;
 Crystal transformation synthesis of a highly stable phosphonate MOF for
 selective adsorption of CO2
;
_journal_issue 11
_journal_name_full CrystEngComm
_journal_page_first 2040
_journal_paper_doi 10.1039/c2ce26701b
_journal_volume 15
_journal_year 2013
_chemical_formula_sum 'C16 H29 N6 Ni O13 P2'
_chemical_formula_weight 634.10
_chemical_name_systematic
;
?
;
_space_group_IT_number 11
_symmetry_cell_setting monoclinic
_symmetry_space_group_name_Hall '-P 2yb'
_symmetry_space_group_name_H-M 'P 1 21/m 1'
_atom_sites_solution_hydrogens geom
_atom_sites_solution_primary direct
_atom_sites_solution_secondary difmap
_audit_creation_method SHELXL-97
_cell_angle_alpha 90.00
_cell_angle_beta 95.5480(10)
_cell_angle_gamma 90.00
_cell_formula_units_Z 2
_cell_length_a 11.4102(9)
_cell_length_b 7.9586(6)
_cell_length_c 14.2631(11)
_cell_measurement_reflns_used 4705
_cell_measurement_temperature 296(2)
_cell_measurement_theta_max 27.60
_cell_measurement_theta_min 2.19
_cell_volume 1289.15(17)
_computing_cell_refinement 'Bruker SAINT'
_computing_data_collection 'Bruker APEX2'
_computing_data_reduction 'Bruker SAINT'
_computing_molecular_graphics 'Bruker SHELXTL'
_computing_publication_material 'Bruker SHELXTL'
_computing_structure_refinement 'SHELXL-97 (Sheldrick, 2008)'
_computing_structure_solution 'SHELXS-97 (Sheldrick, 2008)'
_diffrn_ambient_temperature 296(2)
_diffrn_measured_fraction_theta_full 0.986
_diffrn_measured_fraction_theta_max 0.986
_diffrn_measurement_device_type 'Bruker APEX-II CCD'
_diffrn_measurement_method '\f and \w scans'
_diffrn_radiation_monochromator graphite
_diffrn_radiation_source 'fine-focus sealed tube'
_diffrn_radiation_type MoK\a
_diffrn_radiation_wavelength 0.71073
_diffrn_reflns_av_R_equivalents 0.0223
_diffrn_reflns_av_sigmaI/netI 0.0253
_diffrn_reflns_limit_h_max 13
_diffrn_reflns_limit_h_min -14
_diffrn_reflns_limit_k_max 10
_diffrn_reflns_limit_k_min -10
_diffrn_reflns_limit_l_max 18
_diffrn_reflns_limit_l_min -18
_diffrn_reflns_number 9521
_diffrn_reflns_theta_full 27.62
_diffrn_reflns_theta_max 27.62
_diffrn_reflns_theta_min 1.43
_exptl_absorpt_coefficient_mu 0.951
_exptl_absorpt_correction_T_max 0.9193
_exptl_absorpt_correction_T_min 0.8705
_exptl_absorpt_correction_type multi-scan
_exptl_absorpt_process_details sadabs
_exptl_crystal_colour green
_exptl_crystal_density_diffrn 1.634
_exptl_crystal_density_method 'not measured'
_exptl_crystal_description block
_exptl_crystal_F_000 658
_exptl_crystal_size_max 0.15
_exptl_crystal_size_mid 0.12
_exptl_crystal_size_min 0.09
_refine_diff_density_max 1.586
_refine_diff_density_min -1.344
_refine_diff_density_rms 0.183
_refine_ls_extinction_method none
_refine_ls_goodness_of_fit_ref 1.015
_refine_ls_hydrogen_treatment mixed
_refine_ls_matrix_type full
_refine_ls_number_parameters 238
_refine_ls_number_reflns 3163
_refine_ls_number_restraints 19
_refine_ls_restrained_S_all 1.030
_refine_ls_R_factor_all 0.0834
_refine_ls_R_factor_gt 0.0792
_refine_ls_shift/su_max 0.000
_refine_ls_shift/su_mean 0.000
_refine_ls_structure_factor_coef Fsqd
_refine_ls_weighting_details 'calc w=1/[\s^2^(Fo^2^)+(0.0329P)^2^+27.4651P] where P=(Fo^2^+2Fc^2^)/3'
_refine_ls_weighting_scheme calc
_refine_ls_wR_factor_gt 0.2016
_refine_ls_wR_factor_ref 0.2042
_reflns_number_gt 2936
_reflns_number_total 3163
_reflns_threshold_expression >2sigma(I)
_cod_data_source_file c2ce26701b.txt
_cod_data_source_block mo_20513c_0m
_cod_depositor_comments
;
The following automatic conversions were performed:

'_symmetry_cell_setting' value 'Monoclinic' changed to 'monoclinic'
according to /home/saulius/struct/CIF-dictionaries/cif_core.dic
dictionary named 'cif_core.dic' version 2.4.2 from 2011-04-26.

Automatic conversion script
Id: cif_fix_values 1891 2012-01-12 08:04:46Z andrius 
;
_cod_original_sg_symbol_H-M P2(1)/m
_cod_database_code 7209219

loop_
_symmetry_equiv_pos_as_xyz
'x, y, z'
'-x, y+1/2, -z'
'-x, -y, -z'
'x, -y-1/2, z'

loop_
_atom_site_label
_atom_site_type_symbol
_atom_site_fract_x
_atom_site_fract_y
_atom_site_fract_z
_atom_site_U_iso_or_equiv
_atom_site_adp_type
_atom_site_occupancy
_atom_site_symmetry_multiplicity
_atom_site_calc_flag
_atom_site_refinement_flags
_atom_site_disorder_group
Ni1 Ni 0.5000 0.0000 1.0000 0.0083(2) Uani 1 2 d S .
O1 O -0.3235(5) 0.2500 1.2378(4) 0.0171(12) Uani 1 2 d SD .
H1 H -0.389(6) 0.2500 1.262(9) 0.04(4) Uiso 1 2 d SD .
O2 O -0.3551(3) 0.0895(5) 1.0838(3) 0.0138(8) Uani 1 1 d . .
O3 O 0.4645(5) 0.2500 0.2733(4) 0.0176(12) Uani 1 2 d S .
O4 O 0.2883(6) 0.0919(10) 0.3080(4) 0.064(2) Uani 1 1 d . .
H4A H 0.2593 0.0620 0.3556 0.095 Uiso 1 1 calc R .
N1 N 0.3815(4) 0.1633(6) 1.0553(3) 0.0107(9) Uani 1 1 d . .
N2 N 0.2118(6) 0.2500 1.0967(5) 0.0118(13) Uani 1 2 d S .
N3 N 0.5240(4) 0.1640(6) 0.8896(3) 0.0120(9) Uani 1 1 d . .
N4 N 0.5077(6) 0.2500 0.7449(5) 0.0130(13) Uani 1 2 d S .
P1 P -0.30826(17) 0.2500 1.12884(14) 0.0096(4) Uani 1 2 d S .
P2 P 0.36022(18) 0.2500 0.32877(14) 0.0141(4) Uani 1 2 d S .
C1 C -0.1509(7) 0.2500 1.1281(6) 0.0129(15) Uani 1 2 d S .
C2 C -0.0808(10) 0.1227(16) 1.1670(9) 0.020(2) Uani 0.50 1 d P 1
H2 H -0.1144 0.0356 1.1987 0.024 Uiso 0.50 1 calc PR 1
C3 C 0.0414(10) 0.1228(17) 1.1594(9) 0.019(2) Uani 0.50 1 d P 1
H3 H 0.0885 0.0368 1.1862 0.023 Uiso 0.50 1 calc PR 1
C2A C -0.0979(10) 0.1137(18) 1.0867(10) 0.025(3) Uani 0.50 1 d P 2
H2A H -0.1439 0.0226 1.0650 0.030 Uiso 0.50 1 calc PR 2
C3A C 0.0237(10) 0.1121(18) 1.0773(11) 0.029(3) Uani 0.50 1 d P 2
H3A H 0.0587 0.0225 1.0489 0.035 Uiso 0.50 1 calc PR 2
C4 C 0.0898(7) 0.2500 1.1123(6) 0.0138(15) Uani 1 2 d S .
C5 C 0.2799(5) 0.1142(7) 1.0804(4) 0.0137(11) Uani 1 1 d . .
H5 H 0.2573 0.0027 1.0864 0.016 Uiso 1 1 calc R .
C6 C 0.4092(8) 0.2500 0.4530(6) 0.0183(17) Uani 1 2 d S .
C7 C 0.3287(14) 0.2500 0.5183(11) 0.067(4) Uani 1 2 d SU .
H7 H 0.2489 0.2500 0.4978 0.081 Uiso 1 2 calc SR .
C8 C 0.3626(15) 0.2500 0.6126(11) 0.074(5) Uani 1 2 d SU .
H8 H 0.3061 0.2500 0.6554 0.088 Uiso 1 2 calc SR .
C9 C 0.4761(8) 0.2500 0.6433(6) 0.0166(16) Uani 1 2 d S .
C10 C 0.5594(13) 0.2500 0.5834(9) 0.062(4) Uani 1 2 d SU .
H10 H 0.6389 0.2500 0.6051 0.075 Uiso 1 2 calc SR .
C11 C 0.5220(11) 0.2500 0.4862(8) 0.088(8) Uani 1 2 d S .
H11 H 0.5787 0.2500 0.4436 0.106 Uiso 1 2 calc SR .
C12 C 0.5151(5) 0.1158(8) 0.8023(4) 0.0147(11) Uani 1 1 d . .
H12 H 0.5140 0.0045 0.7824 0.018 Uiso 1 1 calc R .
O5 O 0.7557(6) 0.7500 0.1522(5) 0.0326(17) Uani 1 2 d S .
O6 O 0.9644(7) 0.7500 0.2815(6) 0.047(2) Uani 1 2 d S .
O7 O 0.8446(7) 0.2500 0.3949(6) 0.056(3) Uani 1 2 d S .
O8 O 0.0667(9) 0.0380(15) 0.5702(8) 0.037(3) Uani 0.50 1 d P .
O9 O 0.0551(9) 0.0640(14) 0.3719(7) 0.032(2) Uani 0.50 1 d P .
O10 O 0.1742(11) -0.062(3) 0.4276(10) 0.081(6) Uani 0.50 1 d P .
O11 O 0.1968(10) 0.8157(16) 0.2014(8) 0.043(3) Uani 0.50 1 d P .

loop_
_atom_site_aniso_label
_atom_site_aniso_U_11
_atom_site_aniso_U_22
_atom_site_aniso_U_33
_atom_site_aniso_U_23
_atom_site_aniso_U_13
_atom_site_aniso_U_12
Ni1 0.0084(4) 0.0075(4) 0.0092(4) 0.0001(4) 0.0015(3) 0.0002(4)
O1 0.012(3) 0.028(3) 0.011(3) 0.000 0.000(2) 0.000
O2 0.0113(17) 0.0121(19) 0.0174(19) -0.0010(16) -0.0017(14) 0.0001(15)
O3 0.013(3) 0.024(3) 0.017(3) 0.000 0.005(2) 0.000
O4 0.089(5) 0.084(5) 0.018(2) -0.002(3) 0.006(3) -0.069(5)
N1 0.011(2) 0.008(2) 0.013(2) 0.0014(18) 0.0034(16) 0.0011(17)
N2 0.010(3) 0.010(3) 0.015(3) 0.000 0.002(2) 0.000
N3 0.013(2) 0.010(2) 0.013(2) -0.0015(18) 0.0015(16) -0.0006(18)
N4 0.018(3) 0.011(3) 0.010(3) 0.000 0.004(2) 0.000
P1 0.0065(8) 0.0122(9) 0.0098(9) 0.000 0.0001(6) 0.000
P2 0.0137(9) 0.0191(10) 0.0096(9) 0.000 0.0013(7) 0.000
C1 0.007(3) 0.018(4) 0.015(4) 0.000 0.003(3) 0.000
C2 0.015(5) 0.016(6) 0.030(7) 0.006(5) 0.006(5) 0.000(5)
C3 0.008(5) 0.021(6) 0.027(6) 0.008(5) -0.003(4) 0.004(4)
C2A 0.013(5) 0.024(7) 0.038(7) -0.009(6) 0.006(5) -0.009(5)
C3A 0.008(5) 0.019(7) 0.060(10) -0.018(6) 0.006(5) 0.002(5)
C4 0.009(3) 0.015(4) 0.017(4) 0.000 0.000(3) 0.000
C5 0.011(2) 0.009(3) 0.021(3) 0.001(2) 0.003(2) 0.000(2)
C6 0.024(4) 0.022(4) 0.008(3) 0.000 -0.001(3) 0.000
C7 0.045(6) 0.113(10) 0.043(6) 0.000 -0.002(5) 0.000
C8 0.054(7) 0.126(10) 0.043(6) 0.000 0.014(6) 0.000
C9 0.021(4) 0.016(4) 0.012(4) 0.000 0.002(3) 0.000
C10 0.044(6) 0.116(9) 0.028(5) 0.000 0.002(5) 0.000
C11 0.022(6) 0.23(3) 0.017(6) 0.000 0.007(4) 0.000
C12 0.017(3) 0.014(3) 0.013(2) 0.000(2) 0.003(2) 0.001(2)
O5 0.021(3) 0.038(4) 0.036(4) 0.000 -0.008(3) 0.000
O6 0.033(4) 0.061(6) 0.044(5) 0.000 -0.002(4) 0.000
O7 0.032(4) 0.114(9) 0.021(4) 0.000 -0.002(3) 0.000
O8 0.033(5) 0.041(7) 0.038(6) -0.001(5) 0.007(4) -0.005(5)
O9 0.027(5) 0.032(6) 0.040(6) -0.006(5) 0.011(4) -0.004(4)
O10 0.040(7) 0.153(18) 0.051(8) 0.059(10) 0.007(6) -0.030(9)
O11 0.037(6) 0.051(7) 0.042(6) 0.005(5) 0.012(5) 0.000(5)

loop_
_atom_type_symbol
_atom_type_description
_atom_type_scat_dispersion_real
_atom_type_scat_dispersion_imag
_atom_type_scat_source
C C 0.0033 0.0016 'International Tables Vol C Tables 4.2.6.8 and 6.1.1.4'
H H 0.0000 0.0000 'International Tables Vol C Tables 4.2.6.8 and 6.1.1.4'
N N 0.0061 0.0033 'International Tables Vol C Tables 4.2.6.8 and 6.1.1.4'
O O 0.0106 0.0060 'International Tables Vol C Tables 4.2.6.8 and 6.1.1.4'
P P 0.1023 0.0942 'International Tables Vol C Tables 4.2.6.8 and 6.1.1.4'
Ni Ni 0.3393 1.1124 'International Tables Vol C Tables 4.2.6.8 and 6.1.1.4'

loop_
_geom_angle_atom_site_label_1
_geom_angle_atom_site_label_2
_geom_angle_atom_site_label_3
_geom_angle
_geom_angle_site_symmetry_1
_geom_angle_site_symmetry_3
O2 Ni1 O2 180.000(1) 3_557 1_655
O2 Ni1 N3 93.73(17) 3_557 3_657
O2 Ni1 N3 86.27(17) 1_655 3_657
O2 Ni1 N3 86.27(17) 3_557 .
O2 Ni1 N3 93.73(17) 1_655 .
N3 Ni1 N3 180.00(16) 3_657 .
O2 Ni1 N1 94.49(17) 3_557 3_657
O2 Ni1 N1 85.51(17) 1_655 3_657
N3 Ni1 N1 91.88(17) 3_657 3_657
N3 Ni1 N1 88.12(17) . 3_657
O2 Ni1 N1 85.51(17) 3_557 .
O2 Ni1 N1 94.49(17) 1_655 .
N3 Ni1 N1 88.12(17) 3_657 .
N3 Ni1 N1 91.88(17) . .
N1 Ni1 N1 180.000(1) 3_657 .
P1 O1 H1 126(9) . .
P1 O2 Ni1 140.3(3) . 1_455
P2 O4 H4A 109.5 . .
C5 N1 N1 107.4(3) . 4_565
C5 N1 Ni1 122.9(4) . .
N1 N1 Ni1 128.57(12) 4_565 .
C5 N2 C5 104.8(6) . 4_565
C5 N2 C4 127.2(3) . .
C5 N2 C4 127.2(3) 4_565 .
C12 N3 N3 107.2(3) . 4_565
C12 N3 Ni1 122.4(4) . .
N3 N3 Ni1 128.77(13) 4_565 .
C12 N4 C12 105.3(7) 4_565 .
C12 N4 C9 126.9(3) 4_565 .
C12 N4 C9 126.9(3) . .
O2 P1 O2 116.3(3) 4_565 .
O2 P1 O1 110.57(19) 4_565 .
O2 P1 O1 110.57(19) . .
O2 P1 C1 108.1(2) 4_565 .
O2 P1 C1 108.1(2) . .
O1 P1 C1 102.2(3) . .
O3 P2 O4 109.9(3) . .
O3 P2 O4 109.9(3) . 4_565
O4 P2 O4 112.3(7) . 4_565
O3 P2 C6 109.4(4) . .
O4 P2 C6 107.6(3) . .
O4 P2 C6 107.6(3) 4_565 .
C2 C1 C2 95.0(12) . 4_565
C2 C1 C2A 118.9(9) . 4_565
C2 C1 C2A 48.8(8) 4_565 4_565
C2 C1 C2A 48.8(8) . .
C2 C1 C2A 118.9(9) 4_565 .
C2A C1 C2A 101.6(12) 4_565 .
C2 C1 P1 122.7(6) . .
C2 C1 P1 122.7(6) 4_565 .
C2A C1 P1 118.4(6) 4_565 .
C2A C1 P1 118.4(6) . .
C1 C2 C3 120.7(11) . .
C1 C2 C2 42.5(6) . 4_565
C3 C2 C2 90.0(8) . 4_565
C1 C2 H2 119.7 . .
C3 C2 H2 119.7 . .
C2 C2 H2 138.2 4_565 .
C4 C3 C2 119.3(10) . .
C4 C3 C3 41.9(6) . 4_565
C2 C3 C3 90.0(8) . 4_565
C4 C3 H3 120.3 . .
C2 C3 H3 120.3 . .
C3 C3 H3 137.4 4_565 .
C1 C2A C3A 121.1(11) . .
C1 C2A H2A 119.4 . .
C3A C2A H2A 119.4 . .
C4 C3A C2A 117.6(11) . .
C4 C3A H3A 121.2 . .
C2A C3A H3A 121.2 . .
C3 C4 C3 96.1(12) . 4_565
C3 C4 C3A 50.3(9) . .
C3 C4 C3A 122.0(9) 4_565 .
C3 C4 C3A 122.0(9) . 4_565
C3 C4 C3A 50.2(9) 4_565 4_565
C3A C4 C3A 103.6(13) . 4_565
C3 C4 N2 121.6(6) . .
C3 C4 N2 121.6(6) 4_565 .
C3A C4 N2 116.4(6) . .
C3A C4 N2 116.4(6) 4_565 .
N1 C5 N2 110.2(5) . .
N1 C5 H5 124.9 . .
N2 C5 H5 124.9 . .
C11 C6 C7 116.6(10) . .
C11 C6 P2 123.2(8) . .
C7 C6 P2 120.2(9) . .
C8 C7 C6 121.8(14) . .
C8 C7 H7 119.1 . .
C6 C7 H7 119.1 . .
C9 C8 C7 120.1(14) . .
C9 C8 H8 120.0 . .
C7 C8 H8 120.0 . .
C8 C9 C10 121.3(11) . .
C8 C9 N4 117.9(10) . .
C10 C9 N4 120.8(9) . .
C9 C10 C11 117.5(12) . .
C9 C10 H10 121.3 . .
C11 C10 H10 121.3 . .
C6 C11 C10 122.8(11) . .
C6 C11 H11 118.6 . .
C10 C11 H11 118.6 . .
N3 C12 N4 110.1(5) . .
N3 C12 H12 125.0 . .
N4 C12 H12 125.0 . .

loop_
_geom_bond_atom_site_label_1
_geom_bond_atom_site_label_2
_geom_bond_distance
_geom_bond_site_symmetry_2
Ni1 O2 2.071(4) 3_557
Ni1 O2 2.071(4) 1_655
Ni1 N3 2.084(5) 3_657
Ni1 N3 2.084(5) .
Ni1 N1 2.085(4) 3_657
Ni1 N1 2.085(4) .
O1 P1 1.581(6) .
O1 H1 0.849(11) .
O2 P1 1.504(4) .
O2 Ni1 2.071(4) 1_455
O3 P2 1.491(6) .
O4 P2 1.516(6) .
O4 H4A 0.8200 .
N1 C5 1.306(7) .
N1 N1 1.380(9) 4_565
N2 C5 1.364(7) .
N2 C5 1.364(7) 4_565
N2 C4 1.431(10) .
N3 C12 1.297(7) .
N3 N3 1.369(9) 4_565
N4 C12 1.344(7) 4_565
N4 C12 1.344(7) .
N4 C9 1.459(10) .
P1 O2 1.504(4) 4_565
P1 C1 1.796(8) .
P2 O4 1.516(6) 4_565
P2 C6 1.805(8) .
C1 C2 1.374(13) .
C1 C2 1.374(14) 4_565
C1 C2A 1.400(14) 4_565
C1 C2A 1.400(14) .
C2 C3 1.409(15) .
C2 C2 2.03(3) 4_565
C2 H2 0.9300 .
C3 C4 1.361(13) .
C3 C3 2.03(3) 4_565
C3 H3 0.9300 .
C2A C3A 1.406(16) .
C2A H2A 0.9300 .
C3A C4 1.396(14) .
C3A H3A 0.9300 .
C4 C3 1.361(13) 4_565
C4 C3A 1.396(14) 4_565
C5 H5 0.9300 .
C6 C11 1.328(15) .
C6 C7 1.370(17) .
C7 C8 1.36(2) .
C7 H7 0.9300 .
C8 C9 1.327(19) .
C8 H8 0.9300 .
C9 C10 1.338(16) .
C10 C11 1.411(17) .
C10 H10 0.9300 .
C11 H11 0.9300 .
C12 H12 0.9300 .
O9 O10 1.809(19) .
O11 O11 1.05(3) 4_575

loop_
_geom_hbond_atom_site_label_D
_geom_hbond_atom_site_label_H
_geom_hbond_atom_site_label_A
_geom_hbond_distance_DH
_geom_hbond_distance_HA
_geom_hbond_distance_DA
_geom_hbond_angle_DHA
_geom_hbond_site_symmetry_A
O4 H4A O9 0.82 2.36 2.903(12) 124.1 .
O4 H4A O10 0.82 1.78 2.556(13) 157.9 .
O1 H1 O3 0.849(11) 1.70(4) 2.518(8) 161(13) 1_456
